data_7150334
loop_
_publ_author_name
'Grainger, Richard S.'
'Tisselli, Patrizia'
'Steed, Jonathan W.'

_publ_section_title
;
 Diastereotopic group selective intramolecular cycloadditions of
 sulfenic acids to 1,4-dienes.
;
_journal_issue 2
_journal_name_full 'Organic &amp; biomolecular chemistry'
_journal_page_first 151
_journal_page_last 153
_journal_paper_doi 10.1039/b314176d
_journal_volume 2
_journal_year 2004
_chemical_formula_sum 'C9 H15 O2.5 S'
_chemical_formula_weight 195.27
_chemical_name_common pt062a
_chemical_name_systematic
;
?
;
_space_group_IT_number 2
_symmetry_cell_setting triclinic
_symmetry_space_group_name_Hall '-P 1'
_symmetry_space_group_name_H-M 'P -1'
_atom_sites_solution_hydrogens geom
_atom_sites_solution_primary direct
_atom_sites_solution_secondary difmap
_audit_creation_method SHELXL-97
_cell_angle_alpha 109.079(2)
_cell_angle_beta 92.0540(10)
_cell_angle_gamma 100.681(2)
_cell_formula_units_Z 4
_cell_length_a 7.1304(3)
_cell_length_b 10.9979(4)
_cell_length_c 13.4699(6)
_cell_measurement_temperature 120(2)
_cell_volume 975.68(7)
_computing_cell_refinement 'DENZO-SMN (Otwinowski & Minor, 1997)'
_computing_data_collection 'Collect (Hooft, 1999)'
_computing_data_reduction 'DENZO-SMN (Otwinowski & Minor, 1997)'
_computing_molecular_graphics 'X-Seed (Barbour, 1999)'
_computing_publication_material 'CIFTAB (Sheldrick, 1997)'
_computing_structure_refinement 'SHELXL-97 (Sheldrick, 1997)'
_computing_structure_solution 'SHELXS-97 (Sheldrick, 1990)'
_diffrn_ambient_temperature 120(2)
_diffrn_measured_fraction_theta_full 0.590
_diffrn_measured_fraction_theta_max 0.590
_diffrn_measurement_device_type 'Nonius KappaCCD'
_diffrn_radiation_monochromator graphite
_diffrn_radiation_source 'fine-focus sealed tube'
_diffrn_radiation_type MoK\a
_diffrn_radiation_wavelength 0.71073
_diffrn_reflns_av_R_equivalents 0.0534
_diffrn_reflns_av_sigmaI/netI 0.0614
_diffrn_reflns_limit_h_max 9
_diffrn_reflns_limit_h_min -7
_diffrn_reflns_limit_k_max 11
_diffrn_reflns_limit_k_min -13
_diffrn_reflns_limit_l_max 17
_diffrn_reflns_limit_l_min -16
_diffrn_reflns_number 3808
_diffrn_reflns_theta_full 27.44
_diffrn_reflns_theta_max 27.44
_diffrn_reflns_theta_min 2.92
_diffrn_standards_decay_% 0.0
_exptl_absorpt_coefficient_mu 0.298
_exptl_absorpt_correction_T_max 0.9429
_exptl_absorpt_correction_T_min 0.7967
_exptl_absorpt_correction_type multi-scan
_exptl_crystal_colour colourless
_exptl_crystal_density_diffrn 1.329
_exptl_crystal_density_method 'not measured'
_exptl_crystal_description prism
_exptl_crystal_F_000 420
_exptl_crystal_size_max 0.80
_exptl_crystal_size_mid 0.25
_exptl_crystal_size_min 0.20
_refine_diff_density_max 0.436
_refine_diff_density_min -0.358
_refine_diff_density_rms 0.065
_refine_ls_extinction_coef 0.014(3)
_refine_ls_extinction_expression Fc^*^=kFc[1+0.001xFc^2^\l^3^/sin(2\q)]^-1/4^
_refine_ls_extinction_method SHELXL
_refine_ls_goodness_of_fit_ref 1.047
_refine_ls_hydrogen_treatment mixed
_refine_ls_matrix_type full
_refine_ls_number_parameters 239
_refine_ls_number_reflns 2637
_refine_ls_number_restraints 0
_refine_ls_restrained_S_all 1.047
_refine_ls_R_factor_all 0.0475
_refine_ls_R_factor_gt 0.0347
_refine_ls_shift/su_max 0.000
_refine_ls_shift/su_mean 0.000
_refine_ls_structure_factor_coef Fsqd
_refine_ls_weighting_details 'calc w=1/[\s^2^(Fo^2^)+(0.0251P)^2^+0.6204P] where P=(Fo^2^+2Fc^2^)/3'
_refine_ls_weighting_scheme calc
_refine_ls_wR_factor_gt 0.0832
_refine_ls_wR_factor_ref 0.0892
_reflns_number_gt 2203
_reflns_number_total 2637
_reflns_threshold_expression >2sigma(I)
_cod_data_source_file b314176d.txt
_cod_data_source_block PT062A.CIF
_cod_original_sg_symbol_H-M P-1
_cod_original_formula_sum 'C9 H15 O2.50 S'
_cod_database_code 7150334

loop_
_symmetry_equiv_pos_as_xyz
'x, y, z'
'-x, -y, -z'

loop_
_atom_site_label
_atom_site_type_symbol
_atom_site_fract_x
_atom_site_fract_y
_atom_site_fract_z
_atom_site_U_iso_or_equiv
_atom_site_adp_type
_atom_site_occupancy
_atom_site_symmetry_multiplicity
_atom_site_calc_flag
_atom_site_refinement_flags
_atom_site_disorder_assembly
_atom_site_disorder_group
S1 S -0.83177(9) 0.37586(6) 0.10753(5) 0.0222(2) Uani 1 1 d . . .
O1 O -0.9108(3) 0.29673(17) 0.17595(13) 0.0322(5) Uani 1 1 d . . .
C1 C -0.9910(3) 0.3157(2) -0.01356(19) 0.0216(6) Uani 1 1 d . . .
H1A H -1.0677 0.2269 -0.0240 0.026 Uiso 1 1 calc R . .
H1B H -1.0793 0.3757 -0.0125 0.026 Uiso 1 1 calc R . .
S2 S -0.35704(9) 0.37045(6) -0.47332(5) 0.0213(2) Uani 1 1 d . . .
O2 O -0.7830(2) 0.44450(15) -0.08955(13) 0.0220(4) Uani 1 1 d . . .
H2 H -0.7384 0.4475 -0.1458 0.026 Uiso 1 1 calc R . .
C2 C -0.8594(3) 0.3116(2) -0.10013(19) 0.0185(6) Uani 1 1 d . . .
H2A H -0.9318 0.2628 -0.1713 0.022 Uiso 1 1 calc R . .
H51 H -0.595(4) 0.420(3) -0.313(2) 0.050(10) Uiso 1 1 d . . .
O3 O -0.4976(2) 0.30450(16) -0.41558(13) 0.0271(4) Uani 1 1 d . . .
C3 C -0.7028(3) 0.2410(2) -0.07881(17) 0.0160(5) Uani 1 1 d . . .
O4 O -0.1361(2) 0.37481(14) -0.67030(12) 0.0191(4) Uani 1 1 d . . .
H4 H -0.0605 0.3586 -0.7171 0.023 Uiso 1 1 calc R . .
C4 C -0.7925(3) 0.0967(2) -0.10462(19) 0.0174(5) Uani 1 1 d . . .
H4A H -0.8611 0.0516 -0.1725 0.021 Uiso 1 1 calc R . .
O5 O -0.6376(3) 0.47915(19) -0.25952(14) 0.0240(4) Uani 1 1 d . . .
C5 C -0.7835(3) 0.0284(2) -0.04073(19) 0.0206(6) Uani 1 1 d . . .
H5 H -0.8440 -0.0622 -0.0661 0.025 Uiso 1 1 calc R . .
C6 C -0.6839(4) 0.0849(2) 0.0689(2) 0.0249(6) Uani 1 1 d . . .
H6A H -0.6063 0.0237 0.0801 0.030 Uiso 1 1 calc R . .
H6B H -0.7812 0.0931 0.1200 0.030 Uiso 1 1 calc R . .
C7 C -0.5536(4) 0.2195(2) 0.09034(19) 0.0226(6) Uani 1 1 d . . .
H7A H -0.5304 0.2656 0.1676 0.027 Uiso 1 1 calc R . .
H7B H -0.4283 0.2066 0.0641 0.027 Uiso 1 1 calc R . .
C8 C -0.6336(3) 0.3071(2) 0.03946(18) 0.0179(6) Uani 1 1 d . . .
H8 H -0.5268 0.3834 0.0462 0.022 Uiso 1 1 calc R . .
C9 C -0.5366(3) 0.2547(2) -0.14665(19) 0.0227(6) Uani 1 1 d . . .
H9A H -0.5860 0.2181 -0.2215 0.034 Uiso 1 1 calc R . .
H9B H -0.4412 0.2068 -0.1329 0.034 Uiso 1 1 calc R . .
H9C H -0.4765 0.3479 -0.1287 0.034 Uiso 1 1 calc R . .
C10 C -0.4185(3) 0.2779(2) -0.61278(18) 0.0198(6) Uani 1 1 d . . .
H10A H -0.5069 0.1931 -0.6227 0.024 Uiso 1 1 calc R . .
H10B H -0.4825 0.3282 -0.6475 0.024 Uiso 1 1 calc R . .
C11 C -0.2335(3) 0.2543(2) -0.65984(19) 0.0167(5) Uani 1 1 d . . .
H11 H -0.2606 0.1824 -0.7302 0.020 Uiso 1 1 calc R . .
C12 C -0.1181(3) 0.2140(2) -0.58035(18) 0.0154(5) Uani 1 1 d . . .
C13 C -0.2143(3) 0.0779(2) -0.58509(19) 0.0184(6) Uani 1 1 d . . .
H13 H -0.2471 0.0123 -0.6530 0.022 Uiso 1 1 calc R . .
C14 C -0.2568(3) 0.0424(2) -0.5022(2) 0.0216(6) Uani 1 1 d . . .
H14 H -0.3140 -0.0471 -0.5148 0.026 Uiso 1 1 calc R . .
C15 C -0.2210(4) 0.1332(2) -0.39108(19) 0.0271(6) Uani 1 1 d . . .
H15A H -0.1576 0.0921 -0.3477 0.033 Uiso 1 1 calc R . .
H15B H -0.3456 0.1462 -0.3639 0.033 Uiso 1 1 calc R . .
C16 C -0.0953(4) 0.2679(2) -0.37849(19) 0.0269(6) Uani 1 1 d . . .
H16A H -0.1216 0.3337 -0.3131 0.032 Uiso 1 1 calc R . .
H16B H 0.0412 0.2628 -0.3702 0.032 Uiso 1 1 calc R . .
C17 C -0.1276(3) 0.3154(2) -0.47122(18) 0.0188(6) Uani 1 1 d . . .
H17 H -0.0226 0.3936 -0.4618 0.023 Uiso 1 1 calc R . .
C18 C 0.0902(3) 0.2170(2) -0.6050(2) 0.0243(6) Uani 1 1 d . . .
H18A H 0.1612 0.1960 -0.5512 0.036 Uiso 1 1 calc R . .
H18B H 0.1495 0.3048 -0.6049 0.036 Uiso 1 1 calc R . .
H18C H 0.0933 0.1519 -0.6746 0.036 Uiso 1 1 calc R . .
H52 H -0.702(5) 0.517(3) -0.284(2) 0.054(11) Uiso 1 1 d . . .

loop_
_atom_site_aniso_label
_atom_site_aniso_U_11
_atom_site_aniso_U_22
_atom_site_aniso_U_33
_atom_site_aniso_U_23
_atom_site_aniso_U_13
_atom_site_aniso_U_12
S1 0.0299(4) 0.0200(4) 0.0198(4) 0.0075(3) 0.0123(3) 0.0099(3)
O1 0.0468(12) 0.0342(11) 0.0279(11) 0.0195(9) 0.0238(9) 0.0180(9)
C1 0.0192(13) 0.0192(13) 0.0303(15) 0.0116(12) 0.0070(11) 0.0071(10)
S2 0.0246(4) 0.0204(4) 0.0218(4) 0.0074(3) 0.0095(3) 0.0097(3)
O2 0.0312(10) 0.0187(9) 0.0226(10) 0.0121(8) 0.0125(8) 0.0100(8)
C2 0.0214(13) 0.0175(13) 0.0190(14) 0.0087(11) 0.0037(11) 0.0049(10)
O3 0.0313(10) 0.0311(10) 0.0236(10) 0.0113(8) 0.0174(8) 0.0111(8)
C3 0.0186(13) 0.0171(13) 0.0132(13) 0.0054(10) 0.0047(10) 0.0050(10)
O4 0.0202(9) 0.0225(9) 0.0217(10) 0.0128(8) 0.0115(7) 0.0102(7)
C4 0.0171(13) 0.0164(13) 0.0162(13) 0.0016(11) 0.0032(10) 0.0044(10)
O5 0.0329(11) 0.0248(11) 0.0211(11) 0.0113(9) 0.0083(9) 0.0153(9)
C5 0.0175(13) 0.0177(13) 0.0276(15) 0.0067(12) 0.0079(11) 0.0067(10)
C6 0.0260(15) 0.0259(14) 0.0308(16) 0.0160(13) 0.0076(12) 0.0121(12)
C7 0.0230(14) 0.0251(14) 0.0221(15) 0.0094(12) -0.0002(11) 0.0091(11)
C8 0.0169(13) 0.0190(13) 0.0170(14) 0.0055(11) 0.0038(11) 0.0024(10)
C9 0.0225(14) 0.0229(14) 0.0253(15) 0.0093(12) 0.0088(11) 0.0077(11)
C10 0.0152(13) 0.0289(14) 0.0188(14) 0.0109(11) 0.0032(11) 0.0081(11)
C11 0.0145(12) 0.0193(13) 0.0193(14) 0.0092(11) 0.0051(11) 0.0051(10)
C12 0.0124(12) 0.0187(13) 0.0170(13) 0.0076(11) 0.0015(10) 0.0054(10)
C13 0.0178(13) 0.0182(13) 0.0180(14) 0.0036(11) 0.0015(11) 0.0056(10)
C14 0.0176(13) 0.0190(13) 0.0302(16) 0.0098(12) 0.0016(11) 0.0060(10)
C15 0.0338(16) 0.0291(15) 0.0244(16) 0.0171(13) 0.0009(12) 0.0066(12)
C16 0.0322(15) 0.0295(15) 0.0176(14) 0.0086(12) -0.0052(12) 0.0036(12)
C17 0.0160(13) 0.0206(13) 0.0200(14) 0.0094(11) 0.0000(11) -0.0001(10)
C18 0.0170(13) 0.0312(15) 0.0318(16) 0.0176(13) 0.0056(12) 0.0093(11)

loop_
_atom_type_symbol
_atom_type_description
_atom_type_scat_dispersion_real
_atom_type_scat_dispersion_imag
_atom_type_scat_source
C C 0.0033 0.0016 'International Tables Vol C Tables 4.2.6.8 and 6.1.1.4'
H H 0.0000 0.0000 'International Tables Vol C Tables 4.2.6.8 and 6.1.1.4'
O O 0.0106 0.0060 'International Tables Vol C Tables 4.2.6.8 and 6.1.1.4'
S S 0.1246 0.1234 'International Tables Vol C Tables 4.2.6.8 and 6.1.1.4'

loop_
_geom_angle_atom_site_label_1
_geom_angle_atom_site_label_2
_geom_angle_atom_site_label_3
_geom_angle
_geom_angle_site_symmetry_1
_geom_angle_site_symmetry_3
_geom_angle_publ_flag
O1 S1 C1 106.96(11) . . ?
O1 S1 C8 109.32(10) . . ?
C1 S1 C8 92.57(10) . . ?
C2 C1 S1 104.86(16) . . ?
O3 S2 C10 106.37(10) . . ?
O3 S2 C17 109.95(10) . . ?
C10 S2 C17 92.51(10) . . ?
O2 C2 C1 106.35(18) . . ?
O2 C2 C3 112.08(19) . . ?
C1 C2 C3 105.81(18) . . ?
C4 C3 C8 111.17(19) . . ?
C4 C3 C9 109.48(18) . . ?
C8 C3 C9 111.00(19) . . ?
C4 C3 C2 108.36(19) . . ?
C8 C3 C2 105.45(18) . . ?
C9 C3 C2 111.30(19) . . ?
C5 C4 C3 125.5(2) . . ?
C4 C5 C6 124.0(2) . . ?
C5 C6 C7 112.5(2) . . ?
C8 C7 C6 114.3(2) . . ?
C7 C8 C3 114.62(19) . . ?
C7 C8 S1 112.92(16) . . ?
C3 C8 S1 108.11(15) . . ?
C11 C10 S2 107.25(16) . . ?
O4 C11 C10 107.64(18) . . ?
O4 C11 C12 111.63(18) . . ?
C10 C11 C12 105.78(18) . . ?
C13 C12 C18 110.20(19) . . ?
C13 C12 C17 110.54(18) . . ?
C18 C12 C17 110.70(19) . . ?
C13 C12 C11 108.59(19) . . ?
C18 C12 C11 111.38(18) . . ?
C17 C12 C11 105.32(18) . . ?
C14 C13 C12 125.3(2) . . ?
C13 C14 C15 124.4(2) . . ?
C14 C15 C16 113.1(2) . . ?
C17 C16 C15 113.8(2) . . ?
C16 C17 C12 114.37(19) . . ?
C16 C17 S2 112.71(17) . . ?
C12 C17 S2 108.34(15) . . ?

loop_
_geom_bond_atom_site_label_1
_geom_bond_atom_site_label_2
_geom_bond_distance
_geom_bond_site_symmetry_2
_geom_bond_publ_flag
S1 O1 1.5180(17) . ?
S1 C1 1.808(3) . ?
S1 C8 1.856(2) . ?
C1 C2 1.517(3) . ?
S2 O3 1.5135(17) . ?
S2 C10 1.812(2) . ?
S2 C17 1.849(2) . ?
O2 C2 1.420(3) . ?
C2 C3 1.542(3) . ?
C3 C4 1.515(3) . ?
C3 C8 1.537(3) . ?
C3 C9 1.538(3) . ?
O4 C11 1.431(3) . ?
C4 C5 1.321(3) . ?
C5 C6 1.494(3) . ?
C6 C7 1.527(3) . ?
C7 C8 1.526(3) . ?
C10 C11 1.513(3) . ?
C11 C12 1.550(3) . ?
C12 C13 1.507(3) . ?
C12 C18 1.530(3) . ?
C12 C17 1.540(3) . ?
C13 C14 1.325(3) . ?
C14 C15 1.485(3) . ?
C15 C16 1.536(3) . ?
C16 C17 1.528(3) . ?

loop_
_geom_hbond_atom_site_label_D
_geom_hbond_atom_site_label_H
_geom_hbond_atom_site_label_A
_geom_hbond_distance_DH
_geom_hbond_distance_HA
_geom_hbond_distance_DA
_geom_hbond_angle_DHA
_geom_hbond_site_symmetry_A
O2 H2 O5 0.84 1.82 2.656(2) 171.9 .
O5 H51 O3 0.90(3) 1.81(3) 2.707(2) 177(3) .
O4 H4 O1 0.84 1.85 2.682(2) 171.4 1_654
O5 H52 O4 0.81(3) 2.01(4) 2.814(3) 174(3) 2_464
